data_4036135
loop_
_publ_author_name
'Noji, Masahiro'
'Kobayashi, Toshihiro'
'Uechi, Yuria'
'Kikuchi, Asami'
'Kondo, Hisako'
'Sugiyama, Shigeo'
'Ishii, Keitaro'

_publ_section_title
;
 Asymmetric epoxidation of allylic alcohols catalyzed by
 vanadium-binaphthylbishydroxamic Acid complex.
;
_journal_issue 6
_journal_name_full 'The Journal of organic chemistry'
_journal_page_first 3203
_journal_page_last 3210
_journal_paper_doi 10.1021/acs.joc.5b00185
_journal_volume 80
_journal_year 2015
_chemical_absolute_configuration 'CHOOSE rm ad rmad syn or unk'
_chemical_formula_moiety 'C43 H36 N2 O4'
_chemical_formula_sum 'C43 H36 N2 O4'
_chemical_formula_weight 644.77
_space_group_IT_number 19
_space_group_name_Hall 'P 2ac 2ab'
_space_group_name_H-M_alt 'P 21 21 21'
_symmetry_cell_setting orthorhombic
_symmetry_Int_Tables_number 19
_symmetry_space_group_name_Hall 'P 2ac 2ab'
_symmetry_space_group_name_H-M 'P 21 21 21'
_atom_sites_solution_hydrogens geom
_atom_sites_solution_primary direct
_atom_sites_solution_secondary difmap
_cell_angle_alpha 90.0000
_cell_angle_beta 90.0000
_cell_angle_gamma 90.0000
_cell_formula_units_Z 4
_cell_length_a 9.69422(18)
_cell_length_b 14.6953(3)
_cell_length_c 23.5832(5)
_cell_measurement_reflns_used 16089
_cell_measurement_temperature 93
_cell_measurement_theta_max 68.26
_cell_measurement_theta_min 3.00
_cell_volume 3359.65(12)
_computing_cell_refinement 'RAPID AUTO'
_computing_data_collection 'RAPID AUTO (Rigaku, ????)'
_computing_data_reduction 'RAPID AUTO'
_computing_molecular_graphics 'CrystalStructure 4.0'
_computing_publication_material 'CrystalStructure 4.0 (Rigaku, 2010)'
_computing_structure_refinement 'SHELXL97 (Sheldrick, 2008)'
_computing_structure_solution 'Il Milione (Burla, et al., 2007)'
_diffrn_ambient_temperature 93
_diffrn_detector_area_resol_mean 10.000
_diffrn_measured_fraction_theta_full 0.997
_diffrn_measured_fraction_theta_max 0.997
_diffrn_measurement_device_type 'Rigaku R-AXIS RAPID'
_diffrn_measurement_method \w
_diffrn_radiation_type 'Cu K\a'
_diffrn_radiation_wavelength 1.54187
_diffrn_reflns_av_R_equivalents 0.0535
_diffrn_reflns_limit_h_max 11
_diffrn_reflns_limit_h_min -11
_diffrn_reflns_limit_k_max 17
_diffrn_reflns_limit_k_min -17
_diffrn_reflns_limit_l_max 28
_diffrn_reflns_limit_l_min -28
_diffrn_reflns_number 35946
_diffrn_reflns_theta_full 68.24
_diffrn_reflns_theta_max 68.24
_diffrn_standards_number 0
_exptl_absorpt_coefficient_mu 0.650
_exptl_absorpt_correction_type none
_exptl_crystal_colour colorless
_exptl_crystal_density_diffrn 1.275
_exptl_crystal_density_method 'not measured'
_exptl_crystal_description block
_exptl_crystal_F_000 1360.00
_exptl_crystal_size_max 0.250
_exptl_crystal_size_mid 0.240
_exptl_crystal_size_min 0.110
_refine_diff_density_max 0.350
_refine_diff_density_min -0.170
_refine_ls_abs_structure_details 'Flack, H. D. (1983), Acta Cryst. A39, 876-881.  2666 Friedel Pairs'
_refine_ls_abs_structure_Flack 0.15(19)
_refine_ls_extinction_coef 0.00116(12)
_refine_ls_extinction_method SHELXL
_refine_ls_goodness_of_fit_ref 1.081
_refine_ls_hydrogen_treatment constr
_refine_ls_number_parameters 449
_refine_ls_number_reflns 6130
_refine_ls_number_restraints 0
_refine_ls_R_factor_gt 0.0423
_refine_ls_shift/su_max 0.000
_refine_ls_structure_factor_coef Fsqd
_refine_ls_weighting_details 'w = 1/[\s^2^(Fo^2^)+(0.0441P)^2^+0.1384P] where P=(Fo^2^+2Fc^2^)/3'
_refine_ls_weighting_scheme calc
_refine_ls_wR_factor_ref 0.0928
_reflns_number_gt 5422
_reflns_number_total 6130
_reflns_threshold_expression F^2^>2.0\s(F^2^)
_cod_data_source_file jo5b00185_si_001.cif
_cod_data_source_block 785(YU100d)-2
_cod_original_cell_volume 3359.65(11)
_cod_database_code 4036135

loop_
_symmetry_equiv_pos_site_id
_symmetry_equiv_pos_as_xyz
1 +X,+Y,+Z
2 1/2+X,1/2-Y,-Z
3 -X,1/2+Y,1/2-Z
4 1/2-X,-Y,1/2+Z

loop_
_atom_site_label
_atom_site_type_symbol
_atom_site_fract_x
_atom_site_fract_y
_atom_site_fract_z
_atom_site_U_iso_or_equiv
_atom_site_adp_type
_atom_site_occupancy
_atom_site_symmetry_multiplicity
_atom_site_calc_flag
_atom_site_refinement_flags
O1 O 0.33355(14) 0.18920(9) 0.22855(5) 0.0321(4) Uani 1.0 4 d .
O2 O 0.16071(14) 0.30676(10) 0.33695(5) 0.0315(4) Uani 1.0 4 d .
O3 O 0.34251(15) 0.43665(9) 0.33579(6) 0.0362(4) Uani 1.0 4 d .
O4 O 0.67130(13) 0.53409(9) 0.32907(5) 0.0306(4) Uani 1.0 4 d .
N1 N 0.18452(16) 0.26371(11) 0.28498(6) 0.0286(4) Uani 1.0 4 d .
N2 N 0.53120(16) 0.52232(11) 0.34298(6) 0.0273(4) Uani 1.0 4 d .
C1 C 0.56620(18) 0.31884(13) 0.27093(7) 0.0221(4) Uani 1.0 4 d .
C2 C 0.52865(19) 0.40924(13) 0.26889(7) 0.0242(4) Uani 1.0 4 d .
C3 C 0.55531(19) 0.46248(14) 0.21997(8) 0.0276(5) Uani 1.0 4 d .
C4 C 0.6210(2) 0.42565(14) 0.17457(8) 0.0286(5) Uani 1.0 4 d .
C5 C 0.67067(19) 0.33546(13) 0.17614(7) 0.0251(4) Uani 1.0 4 d .
C6 C 0.7522(2) 0.29895(15) 0.13200(7) 0.0297(5) Uani 1.0 4 d .
C7 C 0.8088(2) 0.21400(14) 0.13622(8) 0.0300(5) Uani 1.0 4 d .
C8 C 0.78216(19) 0.16005(14) 0.18427(8) 0.0277(5) Uani 1.0 4 d .
C9 C 0.69949(19) 0.19196(14) 0.22681(7) 0.0249(4) Uani 1.0 4 d .
C10 C 0.64351(18) 0.28073(13) 0.22476(7) 0.0223(4) Uani 1.0 4 d .
C11 C 0.53154(19) 0.25993(13) 0.32133(7) 0.0236(4) Uani 1.0 4 d .
C12 C 0.40503(19) 0.21757(13) 0.32455(7) 0.0250(4) Uani 1.0 4 d .
C13 C 0.3695(2) 0.16357(13) 0.37222(8) 0.0291(5) Uani 1.0 4 d .
C14 C 0.4607(3) 0.15139(13) 0.41544(8) 0.0321(5) Uani 1.0 4 d .
C15 C 0.5926(2) 0.19279(14) 0.41368(7) 0.0284(5) Uani 1.0 4 d .
C16 C 0.6901(3) 0.18141(15) 0.45794(8) 0.0347(5) Uani 1.0 4 d .
C17 C 0.8179(3) 0.22154(15) 0.45542(8) 0.0360(6) Uani 1.0 4 d .
C18 C 0.8531(3) 0.27581(14) 0.40867(8) 0.0338(5) Uani 1.0 4 d .
C19 C 0.7615(2) 0.28941(14) 0.36554(8) 0.0278(5) Uani 1.0 4 d .
C20 C 0.6294(2) 0.24835(13) 0.36634(7) 0.0241(5) Uani 1.0 4 d .
C21 C 0.4601(2) 0.45536(13) 0.31852(8) 0.0263(5) Uani 1.0 4 d .
C22 C 0.30612(19) 0.22274(13) 0.27561(8) 0.0256(5) Uani 1.0 4 d .
C23 C 0.4815(3) 0.57594(14) 0.39014(7) 0.0305(5) Uani 1.0 4 d .
C24 C 0.52375(19) 0.54254(14) 0.44831(8) 0.0269(5) Uani 1.0 4 d .
C25 C 0.5889(2) 0.45966(14) 0.45711(8) 0.0313(5) Uani 1.0 4 d .
C26 C 0.6195(3) 0.43060(16) 0.51146(8) 0.0366(5) Uani 1.0 4 d .
C27 C 0.5846(3) 0.48337(17) 0.55754(9) 0.0423(6) Uani 1.0 4 d .
C28 C 0.5195(3) 0.56573(18) 0.54949(9) 0.0423(6) Uani 1.0 4 d .
C29 C 0.4911(2) 0.59526(15) 0.49500(8) 0.0344(5) Uani 1.0 4 d .
C30 C 0.0785(2) 0.28131(14) 0.24231(8) 0.0321(5) Uani 1.0 4 d .
C31 C 0.0777(2) 0.37950(14) 0.22356(8) 0.0290(5) Uani 1.0 4 d .
C32 C -0.0317(2) 0.43652(14) 0.23608(8) 0.0323(5) Uani 1.0 4 d .
C33 C -0.0312(3) 0.52665(15) 0.21837(9) 0.0393(6) Uani 1.0 4 d .
C34 C 0.0785(3) 0.56030(16) 0.18762(9) 0.0412(6) Uani 1.0 4 d .
C35 C 0.1891(3) 0.50377(17) 0.17507(9) 0.0423(6) Uani 1.0 4 d .
C36 C 0.1893(3) 0.41458(16) 0.19286(8) 0.0360(5) Uani 1.0 4 d .
C37 C 0.0625(3) 0.61454(15) 0.50777(8) 0.0352(5) Uani 1.0 4 d .
C38 C 0.1344(3) 0.54591(15) 0.48092(9) 0.0359(5) Uani 1.0 4 d .
C39 C 0.0831(3) 0.50342(14) 0.43194(9) 0.0379(6) Uani 1.0 4 d .
C40 C -0.0427(3) 0.53024(16) 0.41081(10) 0.0437(6) Uani 1.0 4 d .
C41 C -0.1168(3) 0.59775(16) 0.43729(10) 0.0422(6) Uani 1.0 4 d .
C42 C -0.0663(3) 0.63874(15) 0.48516(9) 0.0357(5) Uani 1.0 4 d .
C43 C 0.1210(3) 0.66321(18) 0.55900(9) 0.0517(7) Uani 1.0 4 d .
H1 H 0.2216 0.3526 0.3377 0.0312 Uiso 1.0 4 calc R
H2 H 0.3273 0.0873 0.1957 0.0266 Uiso 1.0 4 calc R
H3 H 0.5270 0.5243 0.2189 0.0331 Uiso 1.0 4 calc R
H4 H 0.6338 0.4611 0.1413 0.0343 Uiso 1.0 4 calc R
H5 H 0.1543 0.7235 0.5477 0.0621 Uiso 1.0 4 calc R
H6 H 0.7680 0.3341 0.0988 0.0356 Uiso 1.0 4 calc R
H7 H 0.8661 0.1914 0.1067 0.0360 Uiso 1.0 4 calc R
H8 H 0.8218 0.1011 0.1872 0.0332 Uiso 1.0 4 calc R
H9 H 0.6793 0.1538 0.2583 0.0299 Uiso 1.0 4 calc R
H13 H 0.2812 0.1357 0.3740 0.0350 Uiso 1.0 4 calc R
H14 H 0.4358 0.1148 0.4470 0.0385 Uiso 1.0 4 calc R
H16 H 0.6665 0.1454 0.4900 0.0416 Uiso 1.0 4 calc R
H17 H 0.8824 0.2126 0.4853 0.0432 Uiso 1.0 4 calc R
H18 H 0.9417 0.3034 0.4070 0.0406 Uiso 1.0 4 calc R
H19 H 0.7867 0.3271 0.3345 0.0334 Uiso 1.0 4 calc R
H23A H 0.3795 0.5777 0.3884 0.0366 Uiso 1.0 4 calc R
H23B H 0.5151 0.6391 0.3855 0.0366 Uiso 1.0 4 calc R
H25 H 0.6126 0.4226 0.4256 0.0376 Uiso 1.0 4 calc R
H26 H 0.6649 0.3740 0.5170 0.0439 Uiso 1.0 4 calc R
H27 H 0.6053 0.4630 0.5948 0.0507 Uiso 1.0 4 calc R
H28 H 0.4943 0.6020 0.5812 0.0507 Uiso 1.0 4 calc R
H29 H 0.4484 0.6528 0.4896 0.0412 Uiso 1.0 4 calc R
H30A H -0.0130 0.2656 0.2582 0.0385 Uiso 1.0 4 calc R
H30B H 0.0950 0.2418 0.2090 0.0385 Uiso 1.0 4 calc R
H32 H -0.1080 0.4138 0.2570 0.0388 Uiso 1.0 4 calc R
H33 H -0.1067 0.5652 0.2275 0.0472 Uiso 1.0 4 calc R
H34 H 0.0784 0.6218 0.1751 0.0495 Uiso 1.0 4 calc R
H35 H 0.2651 0.5268 0.1541 0.0508 Uiso 1.0 4 calc R
H36 H 0.2657 0.3766 0.1843 0.0431 Uiso 1.0 4 calc R
H38 H 0.2207 0.5270 0.4959 0.0431 Uiso 1.0 4 calc R
H39 H 0.1344 0.4568 0.4137 0.0454 Uiso 1.0 4 calc R
H40 H -0.0786 0.5020 0.3777 0.0525 Uiso 1.0 4 calc R
H41 H -0.2034 0.6161 0.4223 0.0506 Uiso 1.0 4 calc R
H42 H -0.1195 0.6845 0.5034 0.0429 Uiso 1.0 4 calc R
H43A H 0.1978 0.6278 0.5746 0.0621 Uiso 1.0 4 calc R
H43B H 0.0489 0.6698 0.5878 0.0621 Uiso 1.0 4 calc R

loop_
_atom_site_aniso_label
_atom_site_aniso_U_11
_atom_site_aniso_U_22
_atom_site_aniso_U_33
_atom_site_aniso_U_12
_atom_site_aniso_U_13
_atom_site_aniso_U_23
O1 0.0340(8) 0.0308(8) 0.0315(7) -0.0014(7) 0.0020(6) -0.0074(7)
O2 0.0297(8) 0.0312(9) 0.0337(8) -0.0017(7) 0.0072(6) -0.0069(7)
O3 0.0298(8) 0.0309(9) 0.0480(9) -0.0043(7) 0.0101(7) -0.0058(7)
O4 0.0251(7) 0.0347(9) 0.0321(7) -0.0046(7) -0.0015(6) 0.0019(7)
N1 0.0273(9) 0.0273(10) 0.0312(9) -0.0009(8) 0.0004(7) -0.0048(8)
N2 0.0290(9) 0.0260(10) 0.0268(8) -0.0030(8) 0.0008(7) -0.0007(7)
C1 0.0214(9) 0.0224(11) 0.0224(9) -0.0040(8) -0.0023(8) 0.0009(8)
C2 0.0226(10) 0.0238(11) 0.0261(10) -0.0024(8) -0.0021(8) -0.0008(8)
C3 0.0287(11) 0.0220(11) 0.0322(10) -0.0017(9) -0.0037(8) 0.0016(9)
C4 0.0318(11) 0.0274(12) 0.0265(10) -0.0059(9) -0.0022(8) 0.0044(9)
C5 0.0237(10) 0.0262(11) 0.0255(9) -0.0053(9) -0.0019(8) -0.0016(8)
C6 0.0312(11) 0.0350(13) 0.0228(9) -0.0081(10) 0.0018(8) 0.0003(9)
C7 0.0291(11) 0.0341(13) 0.0268(10) -0.0042(10) 0.0028(8) -0.0090(9)
C8 0.0259(11) 0.0269(12) 0.0303(10) -0.0007(9) -0.0021(8) -0.0056(9)
C9 0.0250(10) 0.0255(11) 0.0243(9) -0.0045(9) -0.0026(8) -0.0004(9)
C10 0.0203(9) 0.0225(11) 0.0240(9) -0.0040(8) -0.0027(7) -0.0022(8)
C11 0.0269(10) 0.0194(10) 0.0246(9) 0.0038(8) 0.0035(8) -0.0023(8)
C12 0.0280(10) 0.0208(11) 0.0261(10) 0.0014(9) 0.0047(8) -0.0019(8)
C13 0.0323(12) 0.0231(11) 0.0320(10) -0.0024(9) 0.0077(9) -0.0010(9)
C14 0.0434(13) 0.0237(12) 0.0291(10) -0.0007(10) 0.0096(9) 0.0037(9)
C15 0.0373(12) 0.0232(11) 0.0248(10) 0.0054(9) 0.0038(9) -0.0003(9)
C16 0.0460(14) 0.0306(13) 0.0274(10) 0.0071(11) -0.0008(9) 0.0019(9)
C17 0.0401(13) 0.0386(14) 0.0294(11) 0.0082(11) -0.0067(9) -0.0017(10)
C18 0.0309(12) 0.0348(13) 0.0358(11) 0.0033(10) -0.0022(9) -0.0057(10)
C19 0.0300(11) 0.0271(12) 0.0264(10) 0.0021(9) 0.0029(8) 0.0002(9)
C20 0.0284(11) 0.0191(10) 0.0249(9) 0.0036(8) 0.0028(8) -0.0028(8)
C21 0.0282(11) 0.0195(11) 0.0311(10) -0.0000(9) -0.0026(8) 0.0041(9)
C22 0.0269(10) 0.0190(11) 0.0310(10) -0.0060(8) 0.0029(8) -0.0010(9)
C23 0.0382(12) 0.0239(11) 0.0293(10) 0.0028(10) -0.0000(9) -0.0024(9)
C24 0.0247(10) 0.0284(12) 0.0276(10) -0.0040(9) -0.0012(8) -0.0024(9)
C25 0.0325(11) 0.0308(12) 0.0308(10) 0.0010(10) 0.0002(8) -0.0039(9)
C26 0.0373(13) 0.0388(14) 0.0336(11) 0.0036(11) -0.0023(9) 0.0040(10)
C27 0.0317(12) 0.0690(18) 0.0262(11) 0.0016(12) -0.0026(9) 0.0027(11)
C28 0.0294(12) 0.0659(17) 0.0314(11) 0.0017(12) 0.0007(9) -0.0163(12)
C29 0.0290(11) 0.0355(14) 0.0386(12) 0.0041(10) -0.0034(9) -0.0095(10)
C30 0.0261(11) 0.0306(12) 0.0395(11) -0.0050(9) -0.0049(9) -0.0008(10)
C31 0.0284(11) 0.0302(12) 0.0285(10) -0.0043(9) -0.0056(9) -0.0017(9)
C32 0.0300(11) 0.0316(12) 0.0355(11) -0.0033(10) -0.0035(9) -0.0003(10)
C33 0.0445(14) 0.0319(13) 0.0415(12) 0.0021(11) -0.0112(10) -0.0005(10)
C34 0.0557(15) 0.0307(13) 0.0373(12) -0.0098(12) -0.0161(11) 0.0038(10)
C35 0.0465(14) 0.0482(15) 0.0324(12) -0.0170(12) -0.0038(10) 0.0060(11)
C36 0.0368(12) 0.0384(14) 0.0326(11) -0.0068(11) 0.0014(10) -0.0017(10)
C37 0.0371(13) 0.0354(13) 0.0332(11) -0.0062(10) 0.0057(9) 0.0039(10)
C38 0.0338(12) 0.0338(13) 0.0401(11) -0.0002(11) 0.0016(9) 0.0066(10)
C39 0.0402(13) 0.0253(12) 0.0481(13) -0.0034(10) 0.0091(11) -0.0004(10)
C40 0.0489(15) 0.0367(14) 0.0457(13) -0.0155(12) -0.0064(11) -0.0043(11)
C41 0.0317(13) 0.0432(15) 0.0515(14) -0.0092(11) -0.0046(10) 0.0036(12)
C42 0.0300(12) 0.0358(13) 0.0414(12) 0.0009(10) 0.0095(9) -0.0052(10)
C43 0.0561(16) 0.0607(18) 0.0384(13) 0.0005(14) -0.0004(12) -0.0057(12)

loop_
_atom_type_symbol
_atom_type_description
_atom_type_scat_dispersion_real
_atom_type_scat_dispersion_imag
_atom_type_scat_source
C C 0.0181 0.0091
;
International Tables for Crystallography
(1992, Vol. C, Tables 4.2.6.8 and 6.1.1.4)
;
H H 0.0000 0.0000
;
International Tables for Crystallography
(1992, Vol. C, Table 6.1.1.4)
;
N N 0.0311 0.0180
;
International Tables for Crystallography
(1992, Vol. C, Tables 4.2.6.8 and 6.1.1.4)
;
O O 0.0492 0.0322
;
International Tables for Crystallography
(1992, Vol. C, Tables 4.2.6.8 and 6.1.1.4)
;

loop_
_geom_angle_atom_site_label_1
_geom_angle_atom_site_label_2
_geom_angle_atom_site_label_3
_geom_angle
_geom_angle_publ_flag
_geom_angle_site_symmetry_3
O2 N1 C22 119.49(15) yes .
O2 N1 C30 114.04(15) yes .
C22 N1 C30 125.71(16) yes .
O4 N2 C21 119.27(15) yes .
O4 N2 C23 115.72(15) yes .
C21 N2 C23 124.25(17) yes .
C2 C1 C10 119.17(16) yes .
C2 C1 C11 121.46(16) yes .
C10 C1 C11 119.35(17) yes .
C1 C2 C3 120.81(17) yes .
C1 C2 C21 121.52(16) yes .
C3 C2 C21 117.66(17) yes .
C2 C3 C4 120.47(19) yes .
C3 C4 C5 120.91(18) yes .
C4 C5 C6 121.89(17) yes .
C4 C5 C10 119.24(17) yes .
C6 C5 C10 118.81(18) yes .
C5 C6 C7 121.17(18) yes .
C6 C7 C8 119.96(18) yes .
C7 C8 C9 120.36(19) yes .
C8 C9 C10 121.10(17) yes .
C1 C10 C5 119.11(17) yes .
C1 C10 C9 122.31(16) yes .
C5 C10 C9 118.51(16) yes .
C1 C11 C12 120.08(16) yes .
C1 C11 C20 120.26(16) yes .
C12 C11 C20 119.66(16) yes .
C11 C12 C13 120.84(17) yes .
C11 C12 C22 120.20(16) yes .
C13 C12 C22 118.83(17) yes .
C12 C13 C14 120.61(19) yes .
C13 C14 C15 120.53(18) yes .
C14 C15 C16 121.95(18) yes .
C14 C15 C20 119.60(17) yes .
C16 C15 C20 118.45(19) yes .
C15 C16 C17 121.24(19) yes .
C16 C17 C18 119.83(19) yes .
C17 C18 C19 120.7(2) yes .
C18 C19 C20 121.08(18) yes .
C11 C20 C15 118.75(18) yes .
C11 C20 C19 122.56(17) yes .
C15 C20 C19 118.69(17) yes .
O3 C21 N2 119.77(18) yes .
O3 C21 C2 124.07(17) yes .
N2 C21 C2 116.10(17) yes .
O1 C22 N1 120.85(17) yes .
O1 C22 C12 121.96(17) yes .
N1 C22 C12 117.18(16) yes .
N2 C23 C24 115.48(17) yes .
C23 C24 C25 122.92(18) yes .
C23 C24 C29 118.55(18) yes .
C25 C24 C29 118.47(18) yes .
C24 C25 C26 120.49(19) yes .
C25 C26 C27 120.3(2) yes .
C26 C27 C28 119.9(2) yes .
C27 C28 C29 119.6(2) yes .
C24 C29 C28 121.2(2) yes .
N1 C30 C31 112.00(17) yes .
C30 C31 C32 121.36(18) yes .
C30 C31 C36 119.98(19) yes .
C32 C31 C36 118.7(2) yes .
C31 C32 C33 120.72(19) yes .
C32 C33 C34 120.2(2) yes .
C33 C34 C35 119.5(3) yes .
C34 C35 C36 120.4(3) yes .
C31 C36 C35 120.5(2) yes .
C38 C37 C42 117.42(19) yes .
C38 C37 C43 121.4(2) yes .
C42 C37 C43 121.1(2) yes .
C37 C38 C39 121.5(2) yes .
C38 C39 C40 119.0(2) yes .
C39 C40 C41 120.4(3) yes .
C40 C41 C42 120.3(3) yes .
C37 C42 C41 121.3(2) yes .
N1 O2 H1 104.332 no .
N2 O4 H2 104.552 no 3_655
C2 C3 H3 119.783 no .
C4 C3 H3 119.751 no .
C3 C4 H4 119.547 no .
C5 C4 H4 119.543 no .
C5 C6 H6 119.408 no .
C7 C6 H6 119.420 no .
C6 C7 H7 120.020 no .
C8 C7 H7 120.018 no .
C7 C8 H8 119.830 no .
C9 C8 H8 119.806 no .
C8 C9 H9 119.446 no .
C10 C9 H9 119.457 no .
C12 C13 H13 119.690 no .
C14 C13 H13 119.699 no .
C13 C14 H14 119.742 no .
C15 C14 H14 119.727 no .
C15 C16 H16 119.382 no .
C17 C16 H16 119.374 no .
C16 C17 H17 120.089 no .
C18 C17 H17 120.083 no .
C17 C18 H18 119.663 no .
C19 C18 H18 119.640 no .
C18 C19 H19 119.463 no .
C20 C19 H19 119.456 no .
N2 C23 H23A 108.405 no .
N2 C23 H23B 108.405 no .
C24 C23 H23A 108.405 no .
C24 C23 H23B 108.409 no .
H23A C23 H23B 107.465 no .
C24 C25 H25 119.744 no .
C26 C25 H25 119.767 no .
C25 C26 H26 119.846 no .
C27 C26 H26 119.866 no .
C26 C27 H27 120.053 no .
C28 C27 H27 120.050 no .
C27 C28 H28 120.178 no .
C29 C28 H28 120.193 no .
C24 C29 H29 119.400 no .
C28 C29 H29 119.397 no .
N1 C30 H30A 109.197 no .
N1 C30 H30B 109.209 no .
C31 C30 H30A 109.218 no .
C31 C30 H30B 109.222 no .
H30A C30 H30B 107.909 no .
C31 C32 H32 119.638 no .
C33 C32 H32 119.642 no .
C32 C33 H33 119.914 no .
C34 C33 H33 119.907 no .
C33 C34 H34 120.233 no .
C35 C34 H34 120.222 no .
C34 C35 H35 119.796 no .
C36 C35 H35 119.788 no .
C31 C36 H36 119.766 no .
C35 C36 H36 119.763 no .
C37 C38 H38 119.231 no .
C39 C38 H38 119.234 no .
C38 C39 H39 120.493 no .
C40 C39 H39 120.484 no .
C39 C40 H40 119.821 no .
C41 C40 H40 119.817 no .
C40 C41 H41 119.830 no .
C42 C41 H41 119.836 no .
C37 C42 H42 119.353 no .
C41 C42 H42 119.348 no .
C37 C43 H5 109.479 no .
C37 C43 H43A 109.466 no .
C37 C43 H43B 109.469 no .
H5 C43 H43A 109.469 no .
H5 C43 H43B 109.480 no .
H43A C43 H43B 109.465 no .

loop_
_geom_bond_atom_site_label_1
_geom_bond_atom_site_label_2
_geom_bond_distance
_geom_bond_publ_flag
_geom_bond_site_symmetry_2
O1 C22 1.243(3) yes .
O2 N1 1.398(2) yes .
O3 C21 1.241(3) yes .
O4 N2 1.408(2) yes .
N1 C22 1.342(3) yes .
N1 C30 1.461(3) yes .
N2 C21 1.333(3) yes .
N2 C23 1.446(3) yes .
C1 C2 1.378(3) yes .
C1 C10 1.436(3) yes .
C1 C11 1.508(3) yes .
C2 C3 1.418(3) yes .
C2 C21 1.507(3) yes .
C3 C4 1.358(3) yes .
C4 C5 1.410(3) yes .
C5 C6 1.413(3) yes .
C5 C10 1.425(3) yes .
C6 C7 1.367(3) yes .
C7 C8 1.407(3) yes .
C8 C9 1.367(3) yes .
C9 C10 1.414(3) yes .
C11 C12 1.377(3) yes .
C11 C20 1.434(3) yes .
C12 C13 1.419(3) yes .
C12 C22 1.502(3) yes .
C13 C14 1.361(3) yes .
C14 C15 1.417(3) yes .
C15 C16 1.418(3) yes .
C15 C20 1.428(3) yes .
C16 C17 1.374(4) yes .
C17 C18 1.403(3) yes .
C18 C19 1.365(3) yes .
C19 C20 1.415(3) yes .
C23 C24 1.514(3) yes .
C24 C25 1.387(3) yes .
C24 C29 1.383(3) yes .
C25 C26 1.383(3) yes .
C26 C27 1.377(3) yes .
C27 C28 1.378(4) yes .
C28 C29 1.384(3) yes .
C30 C31 1.509(3) yes .
C31 C32 1.384(3) yes .
C31 C36 1.400(3) yes .
C32 C33 1.389(3) yes .
C33 C34 1.379(4) yes .
C34 C35 1.388(4) yes .
C35 C36 1.376(4) yes .
C37 C38 1.380(3) yes .
C37 C42 1.403(3) yes .
C37 C43 1.514(3) yes .
C38 C39 1.404(3) yes .
C39 C40 1.375(4) yes .
C40 C41 1.375(4) yes .
C41 C42 1.370(4) yes .
O2 H1 0.896 no .
O4 H2 0.976 no 3_655
C3 H3 0.950 no .
C4 H4 0.950 no .
C6 H6 0.950 no .
C7 H7 0.950 no .
C8 H8 0.950 no .
C9 H9 0.950 no .
C13 H13 0.950 no .
C14 H14 0.950 no .
C16 H16 0.950 no .
C17 H17 0.950 no .
C18 H18 0.950 no .
C19 H19 0.950 no .
C23 H23A 0.990 no .
C23 H23B 0.990 no .
C25 H25 0.950 no .
C26 H26 0.950 no .
C27 H27 0.950 no .
C28 H28 0.950 no .
C29 H29 0.950 no .
C30 H30A 0.990 no .
C30 H30B 0.990 no .
C32 H32 0.950 no .
C33 H33 0.950 no .
C34 H34 0.950 no .
C35 H35 0.950 no .
C36 H36 0.950 no .
C38 H38 0.950 no .
C39 H39 0.950 no .
C40 H40 0.950 no .
C41 H41 0.950 no .
C42 H42 0.950 no .
C43 H5 0.980 no .
C43 H43A 0.980 no .
C43 H43B 0.980 no .

loop_
_geom_contact_atom_site_label_1
_geom_contact_atom_site_label_2
_geom_contact_distance
_geom_contact_publ_flag
_geom_contact_site_symmetry_2
O1 O2 3.5110(18) no .
O1 O4 2.6541(19) no 3_645
O1 N2 3.253(2) no 3_645
O1 C1 3.117(3) no .
O1 C9 3.548(3) no .
O1 C10 3.293(3) no .
O1 C11 3.091(3) no .
O1 C13 3.427(3) no .
O1 C30 2.837(3) no .
O2 O3 2.598(2) no .
O2 C12 2.723(3) no .
O2 C13 3.036(3) no .
O2 C31 2.990(3) no .
O2 C32 3.574(3) no .
O3 O4 3.498(2) no .
O3 N1 3.200(2) no .
O3 C1 3.168(3) no .
O3 C3 3.444(3) no .
O3 C8 3.530(3) no 3_655
O3 C11 3.197(3) no .
O3 C12 3.287(3) no .
O3 C22 3.467(3) no .
O3 C23 2.765(3) no .
O3 C24 3.543(3) no .
O4 C1 3.595(3) no .
O4 C2 2.701(3) no .
O4 C3 2.999(3) no .
O4 C24 3.157(3) no .
O4 C25 3.310(3) no .
N1 C11 3.472(3) no .
N1 C13 3.101(3) no .
N1 C32 3.489(3) no .
N1 C36 3.104(3) no .
N2 C1 3.456(3) no .
N2 C3 3.040(3) no .
N2 C25 2.899(3) no .
C1 C4 2.813(3) no .
C1 C19 2.958(3) no .
C1 C22 2.892(3) no .
C2 C5 2.803(3) no .
C2 C12 3.331(3) no .
C2 C20 3.439(3) no .
C2 C22 3.491(3) no .
C3 C10 2.807(3) no .
C5 C8 2.802(3) no .
C6 C9 2.781(3) no .
C7 C10 2.809(3) no .
C7 C23 3.524(3) no 3_645
C8 C23 3.337(3) no 3_645
C9 C11 2.936(3) no .
C9 C20 3.461(3) no .
C9 C34 3.528(3) no 3_645
C10 C12 3.427(3) no .
C10 C19 3.514(3) no .
C10 C20 3.375(3) no .
C10 C22 3.586(3) no .
C11 C14 2.818(3) no .
C11 C21 2.955(3) no .
C12 C15 2.803(3) no .
C12 C21 3.538(3) no .
C13 C20 2.815(3) no .
C15 C18 2.807(3) no .
C16 C19 2.783(3) no .
C17 C20 2.812(3) no .
C21 C24 3.375(3) no .
C21 C25 3.499(3) no .
C22 C31 3.423(3) no .
C24 C27 2.782(3) no .
C25 C28 2.762(3) no .
C26 C29 2.749(4) no .
C31 C34 2.789(3) no .
C32 C35 2.762(3) no .
C33 C36 2.765(4) no .
C37 C40 2.793(3) no .
C38 C41 2.751(4) no .
C39 C42 2.761(3) no .
O2 C18 3.458(3) no 1_455
O3 C39 3.526(3) no .
O4 C40 3.378(3) no 1_655
O4 C41 3.407(3) no 1_655
C5 C32 3.540(3) no 1_655
C6 C28 3.555(3) no 4_664
C18 O2 3.458(3) no 1_655
C24 C41 3.588(3) no 1_655
C25 C41 3.533(3) no 1_655
C27 C34 3.510(3) no 4_565
C28 C6 3.555(3) no 4_665
C29 C38 3.549(3) no .
C32 C5 3.540(3) no 1_455
C34 C27 3.510(3) no 4_564
C38 C29 3.549(3) no .
C39 O3 3.526(3) no .
C40 O4 3.378(3) no 1_455
C41 O4 3.407(3) no 1_455
C41 C24 3.588(3) no 1_455
C41 C25 3.533(3) no 1_455
O1 H2 1.6871 no .
O1 H3 3.0382 no 3_645
O1 H9 3.4636 no .
O1 H13 3.5556 no .
O1 H23B 3.1505 no 3_645
O1 H30B 2.4812 no .
O1 H36 3.0172 no .
O2 H13 2.9069 no .
O2 H30A 2.5796 no .
O2 H30B 3.2283 no .
O2 H32 3.5793 no .
O3 H1 1.7033 no .
O3 H3 3.5294 no .
O3 H8 2.9452 no 3_655
O3 H23A 2.4421 no .
O3 H25 3.3734 no .
O4 H3 2.9538 no .
O4 H19 3.2443 no .
O4 H23A 3.2208 no .
O4 H23B 2.5386 no .
O4 H25 2.8614 no .
N1 H13 2.9710 no .
N1 H36 3.0021 no .
N2 H3 2.9262 no .
N2 H25 2.5619 no .
C1 H3 3.2817 no .
C1 H9 2.6778 no .
C1 H19 2.6138 no .
C2 H1 3.4903 no .
C2 H2 3.0813 no 3_655
C2 H4 3.2668 no .
C2 H19 3.1799 no .
C2 H36 3.2728 no .
C3 H2 2.9351 no 3_655
C3 H35 3.3505 no .
C3 H36 3.1914 no .
C4 H6 2.6522 no .
C4 H13 3.4255 no 3_655
C4 H36 3.5267 no .
C5 H3 3.2653 no .
C5 H7 3.2788 no .
C5 H9 3.2988 no .
C6 H4 2.6544 no .
C6 H8 3.2557 no .
C6 H23A 3.5265 no 3_645
C6 H23B 3.5216 no 3_645
C7 H9 3.2623 no .
C7 H23A 2.7719 no 3_645
C7 H23B 3.3663 no 3_645
C8 H6 3.2589 no .
C8 H23A 2.6192 no 3_645
C8 H23B 3.3321 no 3_645
C9 H3 3.5392 no 3_645
C9 H7 3.2603 no .
C9 H19 3.3323 no .
C9 H23A 3.2852 no 3_645
C9 H23B 3.4556 no 3_645
C9 H34 3.3246 no 3_645
C10 H4 3.3029 no .
C10 H6 3.3007 no .
C10 H8 3.2772 no .
C10 H19 3.0145 no .
C11 H1 3.3211 no .
C11 H9 2.5873 no .
C11 H13 3.2812 no .
C11 H19 2.6814 no .
C11 H25 3.5178 no .
C12 H1 2.6823 no .
C12 H3 3.0899 no 3_645
C12 H9 3.2234 no .
C12 H14 3.2730 no .
C13 H1 3.2306 no .
C13 H3 3.1324 no 3_645
C13 H4 2.9923 no 3_645
C14 H4 3.2324 no 3_645
C14 H16 2.6601 no .
C15 H13 3.2702 no .
C15 H17 3.2898 no .
C15 H19 3.3049 no .
C15 H25 3.3943 no .
C15 H35 3.2260 no 3_645
C16 H14 2.6649 no .
C16 H18 3.2565 no .
C16 H26 3.1638 no .
C16 H35 3.5114 no 3_645
C17 H19 3.2604 no .
C17 H26 3.0546 no .
C17 H34 3.5546 no 3_645
C18 H16 3.2591 no .
C18 H25 3.2016 no .
C18 H26 3.4555 no .
C18 H34 3.0772 no 3_645
C19 H9 3.3171 no .
C19 H17 3.2588 no .
C19 H25 2.8141 no .
C19 H34 3.0658 no 3_645
C20 H9 2.9425 no .
C20 H14 3.3162 no .
C20 H16 3.3043 no .
C20 H18 3.2763 no .
C20 H25 2.9214 no .
C20 H34 3.5268 no 3_645
C20 H35 3.4465 no 3_645
C21 H1 2.7979 no .
C21 H2 2.8496 no 3_655
C21 H3 2.6393 no .
C21 H8 3.4751 no 3_655
C21 H23A 2.5611 no .
C21 H23B 3.1731 no .
C21 H25 2.9649 no .
C22 H1 2.5404 no .
C22 H2 2.7486 no .
C22 H3 3.3366 no 3_645
C22 H13 2.6608 no .
C22 H30A 3.1837 no .
C22 H30B 2.5949 no .
C22 H36 3.1471 no .
C23 H2 2.7500 no 3_655
C23 H8 3.4796 no 3_655
C23 H25 2.7187 no .
C23 H29 2.6224 no .
C24 H26 3.2608 no .
C24 H28 3.2655 no .
C25 H23A 3.1228 no .
C25 H23B 3.2125 no .
C25 H27 3.2517 no .
C25 H29 3.2397 no .
C26 H28 3.2440 no .
C27 H25 3.2492 no .
C27 H29 3.2421 no .
C28 H26 3.2422 no .
C29 H23A 2.7486 no .
C29 H23B 2.6724 no .
C29 H25 3.2412 no .
C29 H27 3.2469 no .
C30 H1 2.8420 no .
C30 H32 2.6791 no .
C30 H36 2.6696 no .
C31 H1 3.0563 no .
C31 H33 3.2640 no .
C31 H35 3.2662 no .
C32 H30A 2.5717 no .
C32 H30B 3.1790 no .
C32 H34 3.2582 no .
C32 H36 3.2533 no .
C33 H8 3.2061 no 3_655
C33 H35 3.2478 no .
C34 H8 3.1641 no 3_655
C34 H9 3.0052 no 3_655
C34 H32 3.2531 no .
C34 H36 3.2547 no .
C35 H3 3.4488 no .
C35 H8 3.5513 no 3_655
C35 H9 2.9938 no 3_655
C35 H33 3.2499 no .
C36 H1 3.5478 no .
C36 H30A 3.3183 no .
C36 H30B 2.7254 no .
C36 H32 3.2549 no .
C36 H34 3.2558 no .
C37 H39 3.2837 no .
C37 H41 3.2716 no .
C38 H5 3.0543 no .
C38 H40 3.2564 no .
C38 H42 3.2380 no .
C38 H43A 2.5896 no .
C38 H43B 3.2190 no .
C39 H41 3.2408 no .
C40 H38 3.2483 no .
C40 H42 3.2339 no .
C41 H39 3.2448 no .
C42 H5 2.8807 no .
C42 H38 3.2408 no .
C42 H40 3.2363 no .
C42 H43A 3.3208 no .
C42 H43B 2.7055 no .
C43 H38 2.6749 no .
C43 H42 2.6930 no .
H1 H13 3.3514 no .
H1 H30A 3.2127 no .
H2 H3 2.6277 no 3_645
H2 H23A 3.4694 no 3_645
H2 H23B 2.5649 no 3_645
H2 H30B 3.2129 no .
H3 H4 2.2988 no .
H3 H9 2.8126 no 3_655
H3 H13 3.3066 no 3_655
H3 H35 2.9647 no .
H3 H36 3.4353 no .
H4 H6 2.4869 no .
H4 H13 2.7181 no 3_655
H4 H14 3.1462 no 3_655
H5 H38 3.2011 no .
H5 H42 2.9093 no .
H6 H7 2.3095 no .
H7 H8 2.3547 no .
H7 H23A 2.9110 no 3_645
H8 H9 2.3065 no .
H8 H23A 2.6659 no 3_645
H8 H33 3.4575 no 3_645
H8 H34 3.4024 no 3_645
H9 H19 3.2854 no .
H9 H34 2.8652 no 3_645
H9 H35 2.8373 no 3_645
H13 H14 2.3032 no .
H14 H16 2.4961 no .
H16 H17 2.3163 no .
H16 H26 3.4201 no .
H17 H18 2.3492 no .
H17 H26 3.2608 no .
H18 H19 2.3024 no .
H18 H34 3.3034 no 3_645
H19 H25 3.0720 no .
H19 H34 3.2958 no 3_645
H23A H25 3.3266 no .
H23A H29 2.7120 no .
H23B H25 3.4512 no .
H23B H29 2.5466 no .
H25 H26 2.3279 no .
H26 H27 2.3262 no .
H27 H28 2.3312 no .
H28 H29 2.3283 no .
H30A H32 2.3643 no .
H30B H32 3.3973 no .
H30B H36 2.6459 no .
H32 H33 2.3324 no .
H33 H34 2.3310 no .
H34 H35 2.3384 no .
H35 H36 2.3197 no .
H38 H39 2.3504 no .
H38 H43A 2.3848 no .
H38 H43B 3.4468 no .
H39 H40 2.3289 no .
H40 H41 2.3197 no .
H41 H42 2.3082 no .
H42 H43B 2.5840 no .
O1 H33 3.0384 no 3_545
O2 H18 2.6909 no 1_455
O2 H34 3.5839 no 3_545
O2 H39 2.8639 no .
O3 H39 2.7442 no .
O4 H32 3.2547 no 1_655
O4 H33 3.2532 no 1_655
O4 H40 2.7237 no 1_655
O4 H41 2.7862 no 1_655
N1 H33 3.0271 no 3_545
N1 H34 3.4255 no 3_545
N2 H41 3.4668 no 1_655
C1 H32 3.4684 no 1_655
C2 H32 3.5343 no 1_655
C3 H32 3.4540 no 1_655
C4 H32 3.2727 no 1_655
C4 H33 3.5680 no 1_655
C4 H43B 2.9779 no 4_564
C5 H32 3.0929 no 1_655
C5 H43B 2.9790 no 4_564
C6 H28 3.0974 no 4_664
C6 H42 3.3035 no 4_564
C6 H43B 3.1334 no 4_564
C7 H28 3.5550 no 4_664
C7 H30A 3.4393 no 1_655
C7 H30B 3.2880 no 1_655
C8 H30A 3.0636 no 1_655
C8 H30B 3.3140 no 1_655
C9 H30A 3.0800 no 1_655
C10 H30A 3.4291 no 1_655
C10 H32 3.1944 no 1_655
C13 H26 3.3259 no 2_456
C13 H27 3.2595 no 2_456
C14 H17 3.1715 no 2_456
C14 H26 3.3016 no 2_456
C15 H17 3.4307 no 2_456
C16 H38 3.2635 no 2_556
C17 H14 3.5181 no 2_556
C18 H40 3.4665 no 1_655
C19 H30A 3.3638 no 1_655
C19 H32 3.3899 no 1_655
C19 H40 3.4991 no 1_655
C22 H33 3.0168 no 3_545
C23 H41 3.2026 no 1_655
C24 H38 3.1530 no .
C24 H41 2.9223 no 1_655
C25 H17 3.5014 no 2_456
C25 H41 3.1641 no 1_655
C26 H13 3.2713 no 2_556
C26 H14 3.2864 no 2_556
C26 H17 3.1175 no 2_456
C27 H4 3.4675 no 4_665
C27 H6 3.1917 no 4_665
C27 H13 3.0496 no 2_556
C27 H34 3.5452 no 4_565
C28 H6 2.7864 no 4_665
C28 H38 3.2108 no .
C28 H43A 3.3032 no .
C29 H5 3.2571 no 2_566
C29 H6 3.5390 no 4_665
C29 H38 2.8066 no .
C29 H41 3.4354 no 1_655
C29 H42 3.4103 no 2_566
C29 H43A 3.4411 no .
C30 H33 3.2658 no 3_545
C30 H34 3.4067 no 3_545
C31 H28 3.4405 no 4_564
C32 H19 3.3273 no 1_455
C32 H40 3.5056 no .
C33 H27 3.0050 no 4_564
C33 H30A 3.5804 no 3_555
C34 H27 2.8431 no 4_564
C34 H28 3.5342 no 4_564
C34 H30A 3.3375 no 3_555
C35 H27 3.4590 no 4_564
C35 H28 3.2373 no 4_564
C35 H43A 3.2483 no 4_564
C36 H28 3.1882 no 4_564
C36 H43A 3.0597 no 4_564
C37 H7 3.0076 no 3_655
C37 H29 3.5938 no 2_466
C38 H7 2.9738 no 3_655
C38 H14 3.4895 no 2_456
C38 H16 2.9100 no 2_456
C38 H23A 3.2586 no .
C38 H29 3.4314 no .
C39 H1 3.4148 no .
C39 H7 2.9506 no 3_655
C39 H8 3.2869 no 3_655
C39 H16 2.9711 no 2_456
C39 H18 3.2962 no 1_455
C39 H23A 3.2404 no .
C40 H7 2.9513 no 3_655
C40 H8 3.3179 no 3_655
C40 H18 3.3381 no 1_455
C41 H5 3.4571 no 2_466
C41 H7 2.9792 no 3_655
C42 H5 3.4695 no 2_466
C42 H6 3.3416 no 4_565
C42 H7 3.0099 no 3_655
C42 H29 3.1241 no 2_466
C43 H23B 3.3479 no 2_466
C43 H29 3.5746 no .
C43 H29 3.3797 no 2_466
C43 H36 3.2049 no 4_565
H1 C39 3.4148 no .
H1 H18 3.2500 no 1_455
H1 H39 2.5049 no .
H2 H32 3.5026 no 3_545
H2 H33 2.8218 no 3_545
H2 H40 3.2224 no 3_545
H2 H41 3.0608 no 3_545
H4 C27 3.4675 no 4_664
H4 H27 2.9736 no 4_664
H4 H33 3.5778 no 1_655
H4 H43B 2.9036 no 4_564
H5 C29 3.2571 no 2_466
H5 C41 3.4571 no 2_566
H5 C42 3.4695 no 2_566
H5 H23B 2.8949 no 2_466
H5 H29 3.3301 no .
H5 H29 2.8388 no 2_466
H5 H41 2.8217 no 2_566
H5 H42 2.8446 no 2_566
H6 C27 3.1917 no 4_664
H6 C28 2.7864 no 4_664
H6 C29 3.5390 no 4_664
H6 C42 3.3416 no 4_564
H6 H27 3.2262 no 4_664
H6 H28 2.5230 no 4_664
H6 H42 2.6849 no 4_564
H6 H43B 3.0838 no 4_564
H7 C37 3.0076 no 3_645
H7 C38 2.9738 no 3_645
H7 C39 2.9506 no 3_645
H7 C40 2.9513 no 3_645
H7 C41 2.9792 no 3_645
H7 C42 3.0099 no 3_645
H7 H28 3.3777 no 4_664
H7 H30B 3.3603 no 1_655
H7 H38 3.5223 no 3_645
H7 H39 3.4808 no 3_645
H7 H40 3.4825 no 3_645
H7 H41 3.5194 no 3_645
H7 H42 3.5761 no 3_645
H8 C39 3.2869 no 3_645
H8 C40 3.3179 no 3_645
H8 H30A 3.3476 no 1_655
H8 H30B 3.3987 no 1_655
H8 H39 3.2148 no 3_645
H8 H40 3.2651 no 3_645
H9 H30A 3.4051 no 1_655
H13 C26 3.2713 no 2_456
H13 C27 3.0496 no 2_456
H13 H26 2.8102 no 2_456
H13 H27 2.3563 no 2_456
H13 H33 3.1082 no 3_545
H14 C17 3.5181 no 2_456
H14 C26 3.2864 no 2_456
H14 C38 3.4895 no 2_556
H14 H17 3.0414 no 2_456
H14 H26 2.7640 no 2_456
H14 H27 3.5418 no 2_456
H16 C38 2.9100 no 2_556
H16 C39 2.9711 no 2_556
H16 H17 3.5058 no 2_456
H16 H18 3.3504 no 2_456
H16 H38 2.6078 no 2_556
H16 H39 2.7416 no 2_556
H17 C14 3.1715 no 2_556
H17 C15 3.4307 no 2_556
H17 C25 3.5014 no 2_556
H17 C26 3.1175 no 2_556
H17 H14 3.0414 no 2_556
H17 H16 3.5058 no 2_556
H17 H26 3.0204 no 2_556
H18 O2 2.6909 no 1_655
H18 C39 3.2962 no 1_655
H18 C40 3.3381 no 1_655
H18 H1 3.2500 no 1_655
H18 H16 3.3504 no 2_556
H18 H30A 3.5809 no 1_655
H18 H39 2.9326 no 1_655
H18 H40 3.0050 no 1_655
H19 C32 3.3273 no 1_655
H19 H30A 2.7972 no 1_655
H19 H32 2.4501 no 1_655
H19 H40 3.0581 no 1_655
H23A C38 3.2586 no .
H23A C39 3.2404 no .
H23A H38 3.0576 no .
H23A H39 3.0250 no .
H23B C43 3.3479 no 2_566
H23B H5 2.8949 no 2_566
H23B H41 2.8842 no 1_655
H23B H43B 2.8959 no 2_566
H25 H40 3.4056 no 1_655
H25 H41 3.3573 no 1_655
H26 C13 3.3259 no 2_556
H26 C14 3.3016 no 2_556
H26 H13 2.8102 no 2_556
H26 H14 2.7640 no 2_556
H26 H17 3.0204 no 2_456
H27 C13 3.2595 no 2_556
H27 C33 3.0050 no 4_565
H27 C34 2.8431 no 4_565
H27 C35 3.4590 no 4_565
H27 H4 2.9736 no 4_665
H27 H6 3.2262 no 4_665
H27 H13 2.3563 no 2_556
H27 H14 3.5418 no 2_556
H27 H33 3.1560 no 4_565
H27 H34 2.8825 no 4_565
H28 C6 3.0974 no 4_665
H28 C7 3.5550 no 4_665
H28 C31 3.4405 no 4_565
H28 C34 3.5342 no 4_565
H28 C35 3.2373 no 4_565
H28 C36 3.1882 no 4_565
H28 H6 2.5230 no 4_665
H28 H7 3.3777 no 4_665
H28 H35 3.5860 no 4_565
H28 H36 3.5160 no 4_565
H28 H38 3.5057 no .
H28 H43A 2.9035 no .
H29 C37 3.5938 no 2_566
H29 C38 3.4314 no .
H29 C42 3.1241 no 2_566
H29 C43 3.5746 no .
H29 C43 3.3797 no 2_566
H29 H5 3.3301 no .
H29 H5 2.8388 no 2_566
H29 H38 2.8832 no .
H29 H42 2.4861 no 2_566
H29 H43A 3.1723 no .
H29 H43B 3.3279 no 2_566
H30A C7 3.4393 no 1_455
H30A C8 3.0636 no 1_455
H30A C9 3.0800 no 1_455
H30A C10 3.4291 no 1_455
H30A C19 3.3638 no 1_455
H30A C33 3.5804 no 3_545
H30A C34 3.3375 no 3_545
H30A H8 3.3476 no 1_455
H30A H9 3.4051 no 1_455
H30A H18 3.5809 no 1_455
H30A H19 2.7972 no 1_455
H30A H33 3.1827 no 3_545
H30A H34 2.7106 no 3_545
H30B C7 3.2880 no 1_455
H30B C8 3.3140 no 1_455
H30B H7 3.3603 no 1_455
H30B H8 3.3987 no 1_455
H30B H33 2.9982 no 3_545
H32 O4 3.2547 no 1_455
H32 C1 3.4684 no 1_455
H32 C2 3.5343 no 1_455
H32 C3 3.4540 no 1_455
H32 C4 3.2727 no 1_455
H32 C5 3.0929 no 1_455
H32 C10 3.1944 no 1_455
H32 C19 3.3899 no 1_455
H32 H2 3.5026 no 3_555
H32 H19 2.4501 no 1_455
H32 H40 3.1409 no .
H33 O1 3.0384 no 3_555
H33 O4 3.2532 no 1_455
H33 N1 3.0271 no 3_555
H33 C4 3.5680 no 1_455
H33 C22 3.0168 no 3_555
H33 C30 3.2658 no 3_555
H33 H2 2.8218 no 3_555
H33 H4 3.5778 no 1_455
H33 H13 3.1082 no 3_555
H33 H27 3.1560 no 4_564
H33 H30A 3.1827 no 3_555
H33 H30B 2.9982 no 3_555
H34 O2 3.5839 no 3_555
H34 N1 3.4255 no 3_555
H34 C27 3.5452 no 4_564
H34 C30 3.4067 no 3_555
H34 H27 2.8825 no 4_564
H34 H30A 2.7106 no 3_555
H35 H28 3.5860 no 4_564
H35 H43A 2.9662 no 4_564
H36 C43 3.2049 no 4_564
H36 H28 3.5160 no 4_564
H36 H43A 2.6103 no 4_564
H36 H43B 2.9770 no 4_564
H38 C16 3.2635 no 2_456
H38 C24 3.1530 no .
H38 C28 3.2108 no .
H38 C29 2.8066 no .
H38 H7 3.5223 no 3_655
H38 H16 2.6078 no 2_456
H38 H23A 3.0576 no .
H38 H28 3.5057 no .
H38 H29 2.8832 no .
H39 O2 2.8639 no .
H39 O3 2.7442 no .
H39 H1 2.5049 no .
H39 H7 3.4808 no 3_655
H39 H8 3.2148 no 3_655
H39 H16 2.7416 no 2_456
H39 H18 2.9326 no 1_455
H39 H23A 3.0250 no .
H40 O4 2.7237 no 1_455
H40 C18 3.4665 no 1_455
H40 C19 3.4991 no 1_455
H40 C32 3.5056 no .
H40 H2 3.2224 no 3_555
H40 H7 3.4825 no 3_655
H40 H8 3.2651 no 3_655
H40 H18 3.0050 no 1_455
H40 H19 3.0581 no 1_455
H40 H25 3.4056 no 1_455
H40 H32 3.1409 no .
H41 O4 2.7862 no 1_455
H41 N2 3.4668 no 1_455
H41 C23 3.2026 no 1_455
H41 C24 2.9223 no 1_455
H41 C25 3.1641 no 1_455
H41 C29 3.4354 no 1_455
H41 H2 3.0608 no 3_555
H41 H5 2.8217 no 2_466
H41 H7 3.5194 no 3_655
H41 H23B 2.8842 no 1_455
H41 H25 3.3573 no 1_455
H42 C6 3.3035 no 4_565
H42 C29 3.4103 no 2_466
H42 H5 2.8446 no 2_466
H42 H6 2.6849 no 4_565
H42 H7 3.5761 no 3_655
H42 H29 2.4861 no 2_466
H43A C28 3.3032 no .
H43A C29 3.4411 no .
H43A C35 3.2483 no 4_565
H43A C36 3.0597 no 4_565
H43A H28 2.9035 no .
H43A H29 3.1723 no .
H43A H35 2.9662 no 4_565
H43A H36 2.6103 no 4_565
H43B C4 2.9779 no 4_565
H43B C5 2.9790 no 4_565
H43B C6 3.1334 no 4_565
H43B H4 2.9036 no 4_565
H43B H6 3.0838 no 4_565
H43B H23B 2.8959 no 2_466
H43B H29 3.3279 no 2_466
H43B H36 2.9770 no 4_565

loop_
_geom_hbond_atom_site_label_D
_geom_hbond_atom_site_label_H
_geom_hbond_atom_site_label_A
_geom_hbond_site_symmetry_H
_geom_hbond_site_symmetry_A
_geom_hbond_distance_DA
_geom_hbond_distance_DH
_geom_hbond_distance_HA
_geom_hbond_angle_DHA
_geom_hbond_publ_flag
O2 H1 O3 . . 2.598(2) 0.896 1.703 176.6 no
O2 H1 N1 . . 1.398(2) 0.896 1.838 47.5 no
O4 H2 O1 3_655 3_655 2.6541(19) 0.976 1.687 170.2 no
O4 H2 N2 3_655 . 1.408(2) 0.976 1.904 45.7 no

loop_
_geom_torsion_atom_site_label_1
_geom_torsion_atom_site_label_2
_geom_torsion_atom_site_label_3
_geom_torsion_atom_site_label_4
_geom_torsion
_geom_torsion_publ_flag
O2 N1 C22 O1 -175.21(15) no
O2 N1 C22 C12 6.1(3) no
O2 N1 C30 C31 67.12(18) no
C22 N1 C30 C31 -102.8(2) no
C30 N1 C22 O1 -5.8(3) no
C30 N1 C22 C12 175.52(15) no
O4 N2 C21 O3 170.48(14) no
O4 N2 C21 C2 -12.0(3) no
O4 N2 C23 C24 -75.99(19) no
C21 N2 C23 C24 93.9(2) no
C23 N2 C21 O3 0.9(3) no
C23 N2 C21 C2 178.47(15) no
C2 C1 C10 C5 -4.6(3) no
C2 C1 C10 C9 172.38(15) no
C10 C1 C2 C3 5.3(3) no
C10 C1 C2 C21 -173.78(14) no
C2 C1 C11 C12 85.4(3) no
C2 C1 C11 C20 -94.0(2) no
C11 C1 C2 C3 -176.55(14) no
C11 C1 C2 C21 4.4(3) no
C10 C1 C11 C12 -96.4(2) no
C10 C1 C11 C20 84.1(2) no
C11 C1 C10 C5 177.22(14) no
C11 C1 C10 C9 -5.8(3) no
C1 C2 C3 C4 -1.3(3) no
C1 C2 C21 O3 -67.0(3) no
C1 C2 C21 N2 115.52(19) no
C3 C2 C21 O3 113.8(2) no
C3 C2 C21 N2 -63.6(3) no
C21 C2 C3 C4 177.77(15) no
C2 C3 C4 C5 -3.4(3) no
C3 C4 C5 C6 -173.00(16) no
C3 C4 C5 C10 4.0(3) no
C4 C5 C6 C7 174.64(16) no
C4 C5 C10 C1 0.0(3) no
C4 C5 C10 C9 -177.06(15) no
C6 C5 C10 C1 177.10(15) no
C6 C5 C10 C9 0.0(3) no
C10 C5 C6 C7 -2.4(3) no
C5 C6 C7 C8 2.3(3) no
C6 C7 C8 C9 0.2(3) no
C7 C8 C9 C10 -2.6(3) no
C8 C9 C10 C1 -174.57(16) no
C8 C9 C10 C5 2.4(3) no
C1 C11 C12 C13 -178.58(15) no
C1 C11 C12 C22 5.6(3) no
C1 C11 C20 C15 179.40(15) no
C1 C11 C20 C19 -1.0(3) no
C12 C11 C20 C15 -0.1(3) no
C12 C11 C20 C19 179.57(16) no
C20 C11 C12 C13 0.9(3) no
C20 C11 C12 C22 -174.92(15) no
C11 C12 C13 C14 -1.0(3) no
C11 C12 C22 O1 63.5(3) no
C11 C12 C22 N1 -117.81(19) no
C13 C12 C22 O1 -112.3(2) no
C13 C12 C22 N1 66.3(3) no
C22 C12 C13 C14 174.85(15) no
C12 C13 C14 C15 0.3(3) no
C13 C14 C15 C16 -179.93(17) no
C13 C14 C15 C20 0.5(3) no
C14 C15 C16 C17 179.57(17) no
C14 C15 C20 C11 -0.6(3) no
C14 C15 C20 C19 179.72(16) no
C16 C15 C20 C11 179.81(16) no
C16 C15 C20 C19 0.2(3) no
C20 C15 C16 C17 -0.9(3) no
C15 C16 C17 C18 0.8(3) no
C16 C17 C18 C19 0.1(3) no
C17 C18 C19 C20 -0.8(3) no
C18 C19 C20 C11 -178.93(17) no
C18 C19 C20 C15 0.7(3) no
N2 C23 C24 C25 -8.8(3) no
N2 C23 C24 C29 173.88(15) no
C23 C24 C25 C26 -177.01(16) no
C23 C24 C29 C28 176.01(16) no
C25 C24 C29 C28 -1.4(3) no
C29 C24 C25 C26 0.3(3) no
C24 C25 C26 C27 0.6(3) no
C25 C26 C27 C28 -0.4(4) no
C26 C27 C28 C29 -0.7(4) no
C27 C28 C29 C24 1.6(4) no
N1 C30 C31 C32 -112.61(18) no
N1 C30 C31 C36 67.4(2) no
C30 C31 C32 C33 -179.77(16) no
C30 C31 C36 C35 179.36(16) no
C32 C31 C36 C35 -0.7(3) no
C36 C31 C32 C33 0.3(3) no
C31 C32 C33 C34 0.4(3) no
C32 C33 C34 C35 -0.7(3) no
C33 C34 C35 C36 0.3(4) no
C34 C35 C36 C31 0.4(3) no
C38 C37 C42 C41 -1.9(3) no
C42 C37 C38 C39 1.7(3) no
C43 C37 C38 C39 -177.16(18) no
C43 C37 C42 C41 176.96(18) no
C37 C38 C39 C40 -0.8(3) no
C38 C39 C40 C41 0.1(4) no
C39 C40 C41 C42 -0.3(4) no
C40 C41 C42 C37 1.2(4) no
